data_7249658
loop_
_publ_author_name
'Zhao, Yan'
'Zhou, Xing'
'Liu, Zheng-Yu'
'Wang, Jiajun'
'Ding, Bo'
'Liu, Gui-Xi'
'Yang, En-Cui'

_publ_section_title
;
 Tailoring the coordination microenvironment of Zn(II) in a
 light-responsive coordination polymer system for molecular sensing and
 photodegradation performance
;
_journal_name_full CrystEngComm
_journal_paper_doi 10.1039/D4CE00952E
_journal_year 2024
_chemical_formula_sum 'C49 H38.5 Cd2 Cl0.5 N18 O11'
_chemical_formula_weight 1298.00
_space_group_crystal_system triclinic
_space_group_IT_number 2
_space_group_name_Hall '-P 1'
_space_group_name_H-M_alt 'P -1'
_atom_sites_solution_hydrogens mixed
_audit_creation_method SHELXL-2014/7
_audit_update_record
;
2021-01-04 deposited with the CCDC.	2024-12-02 downloaded from the CCDC.
;
_cell_angle_alpha 82.747(3)
_cell_angle_beta 83.256(3)
_cell_angle_gamma 75.061(2)
_cell_formula_units_Z 2
_cell_length_a 12.7084(18)
_cell_length_b 14.097(2)
_cell_length_c 14.426(2)
_cell_measurement_reflns_used 9578
_cell_measurement_temperature 296(2)
_cell_measurement_theta_max 28.56
_cell_measurement_theta_min 2.23
_cell_volume 2467.4(6)
_computing_cell_refinement 'Bruker SMART'
_computing_data_collection 'Bruker SMART'
_computing_data_reduction 'Bruker SAINT'
_computing_molecular_graphics 'Bruker SHELXTL'
_computing_publication_material 'Bruker SHELXTL'
_computing_structure_refinement 'SHELXL-2014/7 (Sheldrick, 2014)'
_computing_structure_solution 'Bruker SHELXTL'
_diffrn_ambient_temperature 296(2)
_diffrn_measured_fraction_theta_full 0.991
_diffrn_measured_fraction_theta_max 0.992
_diffrn_measurement_device_type 'CCD area detector'
_diffrn_measurement_method 'phi and omega scans'
_diffrn_radiation_type MoK\a
_diffrn_radiation_wavelength 0.71073
_diffrn_reflns_av_R_equivalents 0.0213
_diffrn_reflns_av_unetI/netI 0.0392
_diffrn_reflns_Laue_measured_fraction_full 0.991
_diffrn_reflns_Laue_measured_fraction_max 0.992
_diffrn_reflns_limit_h_max 15
_diffrn_reflns_limit_h_min -15
_diffrn_reflns_limit_k_max 17
_diffrn_reflns_limit_k_min -12
_diffrn_reflns_limit_l_max 17
_diffrn_reflns_limit_l_min -18
_diffrn_reflns_number 16008
_diffrn_reflns_point_group_measured_fraction_full 0.991
_diffrn_reflns_point_group_measured_fraction_max 0.992
_diffrn_reflns_theta_full 25.242
_diffrn_reflns_theta_max 26.497
_diffrn_reflns_theta_min 1.665
_exptl_absorpt_coefficient_mu 0.972
_exptl_absorpt_correction_type multi-scan
_exptl_absorpt_process_details SADABS
_exptl_crystal_colour YELLOW
_exptl_crystal_density_diffrn 1.747
_exptl_crystal_density_meas ?
_exptl_crystal_description block
_exptl_crystal_F_000 1302
_exptl_crystal_size_max 0.220
_exptl_crystal_size_mid 0.210
_exptl_crystal_size_min 0.180
_exptl_transmission_factor_max 0.844
_exptl_transmission_factor_min 0.815
_refine_diff_density_max 0.975
_refine_diff_density_min -0.954
_refine_diff_density_rms 0.094
_refine_ls_extinction_method none
_refine_ls_goodness_of_fit_ref 1.067
_refine_ls_hydrogen_treatment constr
_refine_ls_matrix_type full
_refine_ls_number_parameters 727
_refine_ls_number_reflns 10153
_refine_ls_number_restraints 0
_refine_ls_restrained_S_all 1.067
_refine_ls_R_factor_all 0.0478
_refine_ls_R_factor_gt 0.0397
_refine_ls_shift/su_max 0.001
_refine_ls_shift/su_mean 0.000
_refine_ls_structure_factor_coef Fsqd
_refine_ls_weighting_details 'w=1/[\s^2^(Fo^2^)+(0.0460P)^2^+4.4049P] where P=(Fo^2^+2Fc^2^)/3'
_refine_ls_weighting_scheme calc
_refine_ls_wR_factor_gt 0.1090
_refine_ls_wR_factor_ref 0.1122
_reflns_Friedel_coverage 0.000
_reflns_number_gt 8507
_reflns_number_total 10153
_reflns_threshold_expression 'I > 2\s(I)'
_cod_data_source_file d4ce00952e2.cif
_cod_data_source_block N190428D
_cod_depositor_comments
;
The following automatic conversions were performed:

data item '_exptl_absorpt_correction_type' value 'MULTI-SCAN' was
changed to 'multi-scan' in accordance with the
/home/data/users/saulius/crontab/automatic-downloads/rss-feeds/RSC/lib/dictionaries/cif_core.dic
dictionary named 'cif_core.dic' version 2.4.2 last updated on
2011-04-26.

data item '_exptl_crystal_density_meas' value 'NONE' was changed to
'?' -- the value is perceived as not measured.

Automatic conversion script
Id: cif_fix_values 8170 2020-07-09 18:12:32Z antanas 
;
_cod_original_formula_sum 'C49 H38.50 Cd2 Cl0.50 N18 O11'
_cod_database_code 7249658
_shelx_shelxl_version_number 2014/7
_shelx_space_group_comment
; 
The symmetry employed for this shelxl refinement is uniquely defined 
by the following loop, which should always be used as a source of 
symmetry information in preference to the above space-group names. 
They are only intended as comments. 
;
_shelx_estimated_absorpt_t_min 0.815
_shelx_estimated_absorpt_t_max 0.844

loop_
_space_group_symop_operation_xyz
'x, y, z'
'-x, -y, -z'

loop_
_atom_site_label
_atom_site_type_symbol
_atom_site_fract_x
_atom_site_fract_y
_atom_site_fract_z
_atom_site_U_iso_or_equiv
_atom_site_adp_type
_atom_site_occupancy
_atom_site_site_symmetry_order
_atom_site_calc_flag
_atom_site_refinement_flags_posn
_atom_site_refinement_flags_adp
_atom_site_refinement_flags_occupancy
_atom_site_disorder_assembly
_atom_site_disorder_group
Cd1 Cd 0.52292(2) 0.59403(2) 0.08274(2) 0.03559(9) Uani 1 1 d . . . . .
Cd2 Cd 0.73262(2) -0.10257(2) 0.39818(2) 0.03554(9) Uani 1 1 d . . . . .
Cl1 Cl 0.0000 0.0000 0.0000 0.0436(3) Uani 1 2 d S . P . .
O1 O 0.5865(2) 0.43386(19) 0.1557(2) 0.0433(7) Uani 1 1 d . . . . .
O2 O 0.4350(2) 0.46089(18) 0.08541(18) 0.0376(6) Uani 1 1 d . . . . .
O3 O 0.7063(2) 0.0967(2) 0.3402(2) 0.0499(8) Uani 1 1 d . . . . .
O4 O 0.5848(2) 0.00701(19) 0.3592(2) 0.0459(7) Uani 1 1 d . . . . .
O5 O 0.1966(2) 0.1516(2) 0.3141(2) 0.0495(7) Uani 1 1 d . . . . .
O6 O 0.1591(2) 0.2882(2) 0.2156(2) 0.0497(7) Uani 1 1 d . . . . .
H6 H 0.1032 0.2708 0.2120 0.075 Uiso 1 1 d R U . . .
O7 O 0.7173(2) -0.0187(2) 0.5383(2) 0.0472(7) Uani 1 1 d . . . . .
H7A H 0.7544 0.0242 0.5262 0.071 Uiso 1 1 d R U . . .
H7B H 0.7413 -0.0560 0.5860 0.071 Uiso 1 1 d R U . . .
O8 O 0.0538(3) 0.0752(3) 0.1097(3) 0.0748(11) Uani 1 1 d . . . . .
H8A H 0.0669 0.0845 0.0508 0.112 Uiso 1 1 d R U . . .
H8B H -0.0034 0.1186 0.1254 0.112 Uiso 1 1 d R U . . .
O9 O 0.3416(4) 0.5607(4) 0.6525(4) 0.1046(16) Uani 1 1 d . . . . .
H9A H 0.3820 0.5964 0.6236 0.157 Uiso 1 1 d R U . . .
H9B H 0.2955 0.5579 0.6156 0.157 Uiso 1 1 d R U . . .
O10 O 0.9755(4) 0.2576(5) 0.1942(3) 0.1096(18) Uani 1 1 d . . . . .
H10A H 0.9349 0.2239 0.2262 0.164 Uiso 1 1 d R U . . .
H10B H 0.9277 0.3274 0.1837 0.164 Uiso 1 1 d R U . . .
O11 O 0.8077(3) 0.2536(4) 0.3291(3) 0.0891(14) Uani 1 1 d . . . . .
H11A H 0.7750 0.2076 0.3333 0.134 Uiso 1 1 d R U . . .
H11B H 0.7630 0.3027 0.3522 0.134 Uiso 1 1 d R U . . .
N1 N 0.3543(3) 0.6949(2) 0.0270(2) 0.0355(7) Uani 1 1 d . . . . .
N2 N 0.1664(4) 0.8244(5) -0.0268(5) 0.124(3) Uani 1 1 d . . . . .
N3 N 0.5484(2) 0.7423(2) 0.0067(2) 0.0284(6) Uani 1 1 d . . . . .
N4 N 0.7089(3) 0.5999(2) 0.0794(2) 0.0389(7) Uani 1 1 d . . . . .
N5 N 0.9274(3) 0.6049(3) 0.0471(3) 0.0565(10) Uani 1 1 d . . . . .
N6 N 0.7012(3) 1.3166(3) -0.3329(3) 0.0559(10) Uani 1 1 d . . . . .
H6B H 0.7516 1.2754 -0.3628 0.084 Uiso 0.5 1 d R U P . .
N7 N 0.6778(3) 1.4157(3) -0.3456(3) 0.0535(10) Uani 1 1 d . . . . .
N8 N 0.5973(3) 1.4525(3) -0.2852(3) 0.0537(10) Uani 1 1 d . . . . .
N9 N 0.5641(3) 1.3777(2) -0.2322(2) 0.0447(8) Uani 1 1 d . . . . .
N10 N 0.6111(2) -0.2036(2) 0.4611(2) 0.0323(6) Uani 1 1 d . . . . .
N11 N 0.4816(3) -0.3331(3) 0.5239(3) 0.0504(9) Uani 1 1 d . . . . .
N12 N 0.8235(2) -0.2450(2) 0.4876(2) 0.0306(6) Uani 1 1 d . . . . .
N13 N 0.9195(3) -0.1079(2) 0.3999(2) 0.0412(8) Uani 1 1 d . . . . .
N14 N 1.1263(3) -0.0964(3) 0.4337(3) 0.0525(10) Uani 1 1 d . . . . .
N15 N 1.2197(3) -0.8535(3) 0.7567(2) 0.0452(8) Uani 1 1 d . . . . .
N16 N 1.2322(3) -0.9313(3) 0.8228(3) 0.0562(10) Uani 1 1 d . . . . .
N17 N 1.1542(4) -0.9124(3) 0.8890(3) 0.0767(15) Uani 1 1 d . . . . .
N18 N 1.0872(4) -0.8223(3) 0.8697(3) 0.0739(15) Uani 1 1 d . . . . .
C1 C 0.2596(3) 0.6711(3) 0.0404(3) 0.0475(10) Uani 1 1 d . . . . .
H1 H 0.2566 0.6087 0.0687 0.057 Uiso 1 1 calc R U . . .
C2 C 0.1655(4) 0.7363(5) 0.0138(4) 0.0746(18) Uani 1 1 d . . . . .
H2 H 0.0998 0.7175 0.0248 0.090 Uiso 1 1 calc R U . . .
C3 C 0.2617(4) 0.8476(4) -0.0414(5) 0.092(2) Uani 1 1 d . . . . .
H3 H 0.2643 0.9094 -0.0716 0.110 Uiso 1 1 calc R U . . .
C4 C 0.3570(3) 0.7845(3) -0.0141(3) 0.0377(8) Uani 1 1 d . . . . .
C5 C 0.4639(3) 0.8098(2) -0.0284(2) 0.0307(7) Uani 1 1 d . . . . .
C6 C 0.4775(3) 0.8974(3) -0.0780(3) 0.0335(8) Uani 1 1 d . . . . .
H6A H 0.4183 0.9420 -0.1040 0.040 Uiso 1 1 calc R U . . .
C7 C 0.5790(3) 0.9185(3) -0.0887(2) 0.0331(8) Uani 1 1 d . . . . .
C8 C 0.6653(3) 0.8486(3) -0.0499(3) 0.0342(8) Uani 1 1 d . . . . .
H8 H 0.7343 0.8609 -0.0544 0.041 Uiso 1 1 calc R U . . .
C9 C 0.6477(3) 0.7603(3) -0.0045(2) 0.0305(7) Uani 1 1 d . . . . .
C10 C 0.7374(3) 0.6789(3) 0.0318(3) 0.0330(8) Uani 1 1 d . . . . .
C11 C 0.8474(3) 0.6792(3) 0.0169(3) 0.0470(10) Uani 1 1 d . . . . .
H11 H 0.8659 0.7345 -0.0160 0.056 Uiso 1 1 calc R U . . .
C12 C 0.8963(4) 0.5282(4) 0.0957(3) 0.0516(11) Uani 1 1 d . . . . .
H12 H 0.9492 0.4752 0.1201 0.062 Uiso 1 1 calc R U . . .
C13 C 0.7883(3) 0.5253(3) 0.1107(3) 0.0481(10) Uani 1 1 d . . . . .
H13 H 0.7702 0.4697 0.1435 0.058 Uiso 1 1 calc R U . . .
C14 C 0.5948(3) 1.0133(3) -0.1403(3) 0.0359(8) Uani 1 1 d . . . . .
C15 C 0.6972(4) 1.0314(3) -0.1612(4) 0.0580(13) Uani 1 1 d . . . . .
H15 H 0.7588 0.9815 -0.1470 0.070 Uiso 1 1 calc R U . . .
C16 C 0.7101(4) 1.1220(3) -0.2028(4) 0.0589(13) Uani 1 1 d . . . . .
H16 H 0.7797 1.1331 -0.2151 0.071 Uiso 1 1 calc R U . . .
C17 C 0.6193(4) 1.1966(3) -0.2263(3) 0.0404(9) Uani 1 1 d . . . . .
C18 C 0.5176(4) 1.1774(3) -0.2098(3) 0.0435(9) Uani 1 1 d . . . . .
H18 H 0.4564 1.2261 -0.2269 0.052 Uiso 1 1 calc R U . . .
C19 C 0.5049(4) 1.0869(3) -0.1681(3) 0.0411(9) Uani 1 1 d . . . . .
H19 H 0.4356 1.0750 -0.1585 0.049 Uiso 1 1 calc R U . . .
C20 C 0.6290(4) 1.2968(3) -0.2637(3) 0.0411(9) Uani 1 1 d . . . . .
C21 C 0.5056(3) -0.1804(3) 0.4483(3) 0.0389(9) Uani 1 1 d . . . . .
H21 H 0.4743 -0.1194 0.4175 0.047 Uiso 1 1 calc R U . . .
C22 C 0.4416(3) -0.2450(3) 0.4798(3) 0.0441(10) Uani 1 1 d . . . . .
H22 H 0.3677 -0.2263 0.4699 0.053 Uiso 1 1 calc R U . . .
C23 C 0.5882(3) -0.3556(3) 0.5369(3) 0.0443(10) Uani 1 1 d . . . . .
H23 H 0.6195 -0.4170 0.5669 0.053 Uiso 1 1 calc R U . . .
C24 C 0.6534(3) -0.2908(3) 0.5074(2) 0.0311(7) Uani 1 1 d . . . . .
C25 C 0.7708(3) -0.3126(2) 0.5251(2) 0.0291(7) Uani 1 1 d . . . . .
C26 C 0.8220(3) -0.3980(3) 0.5771(2) 0.0323(8) Uani 1 1 d . . . . .
H26 H 0.7834 -0.4448 0.6012 0.039 Uiso 1 1 calc R U . . .
C27 C 0.9317(3) -0.4139(3) 0.5934(3) 0.0338(8) Uani 1 1 d . . . . .
C28 C 0.9849(3) -0.3414(3) 0.5548(3) 0.0398(9) Uani 1 1 d . . . . .
H28 H 1.0577 -0.3486 0.5645 0.048 Uiso 1 1 calc R U . . .
C29 C 0.9293(3) -0.2581(3) 0.5017(3) 0.0338(8) Uani 1 1 d . . . . .
C30 C 0.9801(3) -0.1777(3) 0.4570(3) 0.0354(8) Uani 1 1 d . . . . .
C31 C 1.0836(3) -0.1710(3) 0.4729(3) 0.0477(10) Uani 1 1 d . . . . .
H31 H 1.1249 -0.2203 0.5124 0.057 Uiso 1 1 calc R U . . .
C32 C 1.0657(4) -0.0294(3) 0.3758(3) 0.0516(11) Uani 1 1 d . . . . .
H32 H 1.0934 0.0225 0.3459 0.062 Uiso 1 1 calc R U . . .
C33 C 0.9636(3) -0.0344(3) 0.3588(3) 0.0501(11) Uani 1 1 d . . . . .
H33 H 0.9238 0.0143 0.3178 0.060 Uiso 1 1 calc R U . . .
C34 C 0.9862(3) -0.5066(3) 0.6484(3) 0.0390(9) Uani 1 1 d . . . . .
C35 C 1.0985(3) -0.5398(3) 0.6477(3) 0.0376(8) Uani 1 1 d . . . . .
H35 H 1.1426 -0.5003 0.6164 0.045 Uiso 1 1 calc R U . . .
C36 C 1.1464(3) -0.6306(3) 0.6927(3) 0.0397(9) Uani 1 1 d . . . . .
H36 H 1.2222 -0.6515 0.6911 0.048 Uiso 1 1 calc R U . . .
C37 C 1.0825(3) -0.6911(3) 0.7403(3) 0.0404(9) Uani 1 1 d . . . . .
C38 C 0.9708(4) -0.6557(4) 0.7461(4) 0.0618(14) Uani 1 1 d . . . . .
H38 H 0.9269 -0.6936 0.7806 0.074 Uiso 1 1 calc R U . . .
C39 C 0.9225(4) -0.5649(4) 0.7017(4) 0.0628(15) Uani 1 1 d . . . . .
H39 H 0.8468 -0.5422 0.7072 0.075 Uiso 1 1 calc R U . . .
C40 C 1.1301(3) -0.7887(3) 0.7884(3) 0.0418(9) Uani 1 1 d . . . . .
C41 C 0.4998(3) 0.4123(2) 0.1440(3) 0.0330(8) Uani 1 1 d . . . . .
C42 C 0.4710(3) 0.3252(2) 0.2022(2) 0.0286(7) Uani 1 1 d . . . . .
C43 C 0.5513(3) 0.2536(2) 0.2458(2) 0.0290(7) Uani 1 1 d . . . . .
H43 H 0.6222 0.2614 0.2420 0.035 Uiso 1 1 calc R U . . .
C44 C 0.5259(3) 0.1699(2) 0.2954(2) 0.0280(7) Uani 1 1 d . . . . .
C45 C 0.4190(3) 0.1604(2) 0.3030(2) 0.0290(7) Uani 1 1 d . . . . .
H45 H 0.4017 0.1046 0.3361 0.035 Uiso 1 1 calc R U . . .
C46 C 0.3374(3) 0.2341(3) 0.2611(2) 0.0283(7) Uani 1 1 d . . . . .
C47 C 0.3647(3) 0.3160(2) 0.2104(2) 0.0290(7) Uani 1 1 d . . . . .
H47 H 0.3111 0.3650 0.1816 0.035 Uiso 1 1 calc R U . . .
C48 C 0.6136(3) 0.0861(3) 0.3348(3) 0.0333(8) Uani 1 1 d . . . . .
C49 C 0.2249(3) 0.2199(3) 0.2674(3) 0.0346(8) Uani 1 1 d . . . . .

loop_
_atom_site_aniso_label
_atom_site_aniso_U_11
_atom_site_aniso_U_22
_atom_site_aniso_U_33
_atom_site_aniso_U_23
_atom_site_aniso_U_13
_atom_site_aniso_U_12
Cd1 0.03389(15) 0.02094(14) 0.04924(17) 0.01548(11) -0.00851(12) -0.00885(10)
Cd2 0.02712(14) 0.02534(14) 0.04865(17) 0.01668(11) -0.00799(11) -0.00428(10)
Cl1 0.0394(7) 0.0360(7) 0.0506(8) 0.0024(6) -0.0067(6) -0.0028(6)
O1 0.0403(15) 0.0259(13) 0.0623(18) 0.0154(12) -0.0066(13) -0.0142(11)
O2 0.0452(15) 0.0239(12) 0.0389(14) 0.0149(10) -0.0077(12) -0.0066(11)
O3 0.0325(14) 0.0423(17) 0.069(2) 0.0194(14) -0.0152(13) -0.0057(12)
O4 0.0391(15) 0.0246(13) 0.0665(19) 0.0191(12) -0.0129(13) -0.0019(11)
O5 0.0412(15) 0.0495(18) 0.0594(18) 0.0207(14) -0.0111(13) -0.0238(14)
O6 0.0302(14) 0.0551(19) 0.0598(18) 0.0187(14) -0.0137(13) -0.0106(13)
O7 0.0468(16) 0.0411(16) 0.0542(17) 0.0135(13) -0.0106(13) -0.0177(13)
O8 0.0336(16) 0.061(2) 0.120(3) -0.015(2) 0.0036(18) 0.0037(15)
O9 0.079(3) 0.116(4) 0.123(4) 0.028(3) -0.013(3) -0.050(3)
O10 0.073(3) 0.166(5) 0.107(4) 0.033(3) -0.034(3) -0.071(3)
O11 0.062(2) 0.097(3) 0.113(3) 0.027(3) -0.024(2) -0.037(2)
N1 0.0346(16) 0.0234(15) 0.0457(18) 0.0079(13) -0.0037(13) -0.0075(12)
N2 0.034(2) 0.107(4) 0.200(7) 0.109(5) -0.027(3) -0.015(3)
N3 0.0337(15) 0.0196(13) 0.0319(15) 0.0061(11) -0.0047(12) -0.0100(12)
N4 0.0366(17) 0.0323(17) 0.0467(19) 0.0087(14) -0.0086(14) -0.0100(14)
N5 0.0338(18) 0.072(3) 0.058(2) 0.015(2) -0.0055(16) -0.0119(18)
N6 0.069(3) 0.0328(19) 0.063(2) 0.0054(17) 0.013(2) -0.0215(18)
N7 0.067(2) 0.0330(19) 0.061(2) 0.0142(17) 0.000(2) -0.0247(18)
N8 0.070(3) 0.0261(17) 0.063(2) 0.0143(16) 0.000(2) -0.0196(17)
N9 0.061(2) 0.0240(16) 0.0469(19) 0.0118(14) -0.0017(16) -0.0154(15)
N10 0.0291(15) 0.0286(15) 0.0375(16) 0.0096(12) -0.0063(12) -0.0089(12)
N11 0.0428(19) 0.046(2) 0.064(2) 0.0166(17) -0.0092(17) -0.0227(17)
N12 0.0291(14) 0.0220(14) 0.0367(16) 0.0090(12) -0.0039(12) -0.0044(11)
N13 0.0331(16) 0.0332(17) 0.054(2) 0.0181(15) -0.0097(14) -0.0102(14)
N14 0.0393(19) 0.051(2) 0.069(3) 0.0152(19) -0.0101(17) -0.0234(17)
N15 0.0418(18) 0.0347(18) 0.048(2) 0.0134(15) -0.0099(15) 0.0045(15)
N16 0.061(2) 0.037(2) 0.055(2) 0.0182(17) -0.0133(19) 0.0093(17)
N17 0.098(4) 0.043(2) 0.059(3) 0.0238(19) 0.011(2) 0.017(2)
N18 0.090(3) 0.039(2) 0.062(3) 0.0215(19) 0.017(2) 0.016(2)
C1 0.038(2) 0.041(2) 0.063(3) 0.011(2) -0.0010(19) -0.0187(18)
C2 0.040(2) 0.087(4) 0.092(4) 0.045(3) -0.016(2) -0.027(3)
C3 0.037(2) 0.061(3) 0.159(6) 0.073(4) -0.022(3) -0.011(2)
C4 0.0361(19) 0.0288(19) 0.042(2) 0.0128(15) -0.0053(16) -0.0047(15)
C5 0.0372(18) 0.0202(16) 0.0327(18) 0.0038(13) -0.0038(14) -0.0062(14)
C6 0.0388(19) 0.0214(17) 0.0363(19) 0.0049(14) -0.0015(15) -0.0046(14)
C7 0.047(2) 0.0199(16) 0.0317(18) -0.0012(13) 0.0049(15) -0.0121(15)
C8 0.0387(19) 0.0288(18) 0.038(2) 0.0006(15) -0.0009(15) -0.0172(15)
C9 0.0373(18) 0.0275(17) 0.0286(17) 0.0023(13) -0.0032(14) -0.0138(15)
C10 0.0347(18) 0.0318(19) 0.0332(18) 0.0018(14) -0.0050(15) -0.0111(15)
C11 0.040(2) 0.053(3) 0.047(2) 0.0130(19) -0.0066(18) -0.0171(19)
C12 0.039(2) 0.055(3) 0.052(3) 0.007(2) -0.0104(19) 0.000(2)
C13 0.043(2) 0.040(2) 0.057(3) 0.0129(19) -0.0125(19) -0.0076(18)
C14 0.049(2) 0.0209(17) 0.0365(19) -0.0007(14) 0.0085(16) -0.0119(16)
C15 0.049(2) 0.0227(19) 0.089(4) 0.010(2) 0.021(2) -0.0045(18)
C16 0.048(2) 0.032(2) 0.085(4) 0.011(2) 0.022(2) -0.0098(19)
C17 0.058(2) 0.0229(18) 0.039(2) 0.0011(15) 0.0089(18) -0.0152(17)
C18 0.056(2) 0.031(2) 0.043(2) 0.0098(16) -0.0080(19) -0.0155(18)
C19 0.054(2) 0.033(2) 0.040(2) 0.0057(16) -0.0080(18) -0.0201(18)
C20 0.054(2) 0.030(2) 0.040(2) 0.0099(16) -0.0035(18) -0.0188(18)
C21 0.0349(19) 0.035(2) 0.044(2) 0.0105(16) -0.0107(16) -0.0075(16)
C22 0.034(2) 0.051(2) 0.047(2) 0.0088(19) -0.0078(17) -0.0129(18)
C23 0.041(2) 0.034(2) 0.055(2) 0.0177(18) -0.0086(18) -0.0138(17)
C24 0.0319(17) 0.0246(17) 0.0348(18) 0.0070(14) -0.0036(14) -0.0077(14)
C25 0.0295(17) 0.0233(16) 0.0319(18) 0.0046(13) -0.0036(14) -0.0050(13)
C26 0.0368(18) 0.0216(16) 0.0349(18) 0.0096(14) -0.0017(15) -0.0074(14)
C27 0.0341(18) 0.0233(17) 0.0381(19) 0.0080(14) -0.0064(15) -0.0001(14)
C28 0.0295(18) 0.034(2) 0.050(2) 0.0143(17) -0.0086(16) -0.0035(15)
C29 0.0308(17) 0.0251(17) 0.041(2) 0.0081(15) -0.0046(15) -0.0046(14)
C30 0.0310(18) 0.0291(19) 0.043(2) 0.0086(15) -0.0043(15) -0.0064(15)
C31 0.037(2) 0.041(2) 0.065(3) 0.017(2) -0.0166(19) -0.0158(18)
C32 0.043(2) 0.042(2) 0.069(3) 0.017(2) -0.006(2) -0.0191(19)
C33 0.042(2) 0.037(2) 0.067(3) 0.021(2) -0.008(2) -0.0124(18)
C34 0.039(2) 0.0275(19) 0.042(2) 0.0126(16) -0.0053(16) -0.0001(15)
C35 0.040(2) 0.0277(18) 0.040(2) 0.0060(15) -0.0039(16) -0.0032(16)
C36 0.0354(19) 0.034(2) 0.041(2) 0.0063(16) -0.0053(16) 0.0040(16)
C37 0.046(2) 0.0250(18) 0.042(2) 0.0093(16) -0.0076(17) 0.0008(16)
C38 0.044(2) 0.047(3) 0.079(3) 0.037(2) -0.003(2) -0.005(2)
C39 0.037(2) 0.049(3) 0.087(4) 0.035(3) -0.006(2) -0.002(2)
C40 0.050(2) 0.0273(19) 0.040(2) 0.0074(16) -0.0075(18) 0.0021(17)
C41 0.0376(19) 0.0183(16) 0.039(2) 0.0072(14) 0.0002(15) -0.0059(14)
C42 0.0349(18) 0.0183(15) 0.0301(17) 0.0057(13) -0.0039(14) -0.0053(13)
C43 0.0279(16) 0.0243(17) 0.0334(18) 0.0073(13) -0.0067(14) -0.0071(13)
C44 0.0315(17) 0.0200(16) 0.0298(17) 0.0056(13) -0.0064(14) -0.0037(13)
C45 0.0328(17) 0.0221(16) 0.0294(17) 0.0084(13) -0.0029(14) -0.0073(14)
C46 0.0288(16) 0.0261(17) 0.0273(17) 0.0040(13) -0.0020(13) -0.0055(14)
C47 0.0331(17) 0.0221(16) 0.0279(17) 0.0058(13) -0.0073(14) -0.0016(13)
C48 0.0337(18) 0.0262(18) 0.0344(19) 0.0098(14) -0.0050(15) -0.0026(14)
C49 0.0346(18) 0.0333(19) 0.0343(19) 0.0045(15) -0.0068(15) -0.0075(15)

loop_
_atom_type_symbol
_atom_type_description
_atom_type_scat_dispersion_real
_atom_type_scat_dispersion_imag
_atom_type_scat_source
C C 0.0033 0.0016 'International Tables Vol C Tables 4.2.6.8 and 6.1.1.4'
H H 0.0000 0.0000 'International Tables Vol C Tables 4.2.6.8 and 6.1.1.4'
N N 0.0061 0.0033 'International Tables Vol C Tables 4.2.6.8 and 6.1.1.4'
O O 0.0106 0.0060 'International Tables Vol C Tables 4.2.6.8 and 6.1.1.4'
Cd Cd -0.8075 1.2024 'International Tables Vol C Tables 4.2.6.8 and 6.1.1.4'
Cl Cl 0.1484 0.1585 'International Tables Vol C Tables 4.2.6.8 and 6.1.1.4'

loop_
_geom_angle_atom_site_label_1
_geom_angle_atom_site_label_2
_geom_angle_atom_site_label_3
_geom_angle
_geom_angle_site_symmetry_1
_geom_angle_site_symmetry_3
_geom_angle_publ_flag
N3 Cd1 N9 108.48(11) . 2_675 ?
N3 Cd1 O1 152.81(10) . . ?
N9 Cd1 O1 82.56(11) 2_675 . ?
N3 Cd1 N4 69.37(10) . . ?
N9 Cd1 N4 109.34(13) 2_675 . ?
O1 Cd1 N4 83.59(10) . . ?
N3 Cd1 N1 69.45(10) . . ?
N9 Cd1 N1 85.06(12) 2_675 . ?
O1 Cd1 N1 137.41(10) . . ?
N4 Cd1 N1 138.80(10) . . ?
N3 Cd1 O2 146.69(9) . . ?
N9 Cd1 O2 88.01(11) 2_675 . ?
O1 Cd1 O2 55.14(9) . . ?
N4 Cd1 O2 133.24(10) . . ?
N1 Cd1 O2 83.91(9) . . ?
N3 Cd1 O2 82.88(9) . 2_665 ?
N9 Cd1 O2 161.18(11) 2_675 2_665 ?
O1 Cd1 O2 93.98(9) . 2_665 ?
N4 Cd1 O2 88.52(10) . 2_665 ?
N1 Cd1 O2 85.11(10) . 2_665 ?
O2 Cd1 O2 75.02(9) . 2_665 ?
O4 Cd2 N12 151.99(10) . . ?
O4 Cd2 N13 136.92(11) . . ?
N12 Cd2 N13 68.65(10) . . ?
O4 Cd2 N15 92.63(11) . 2_746 ?
N12 Cd2 N15 102.31(11) . 2_746 ?
N13 Cd2 N15 85.49(13) . 2_746 ?
O4 Cd2 N10 85.09(10) . . ?
N12 Cd2 N10 68.65(10) . . ?
N13 Cd2 N10 137.29(10) . . ?
N15 Cd2 N10 102.86(12) 2_746 . ?
O4 Cd2 O7 86.94(11) . . ?
N12 Cd2 O7 86.11(10) . . ?
N13 Cd2 O7 82.26(11) . . ?
N15 Cd2 O7 161.47(11) 2_746 . ?
N10 Cd2 O7 95.57(10) . . ?
C41 O1 Cd1 91.0(2) . . ?
C41 O2 Cd1 87.8(2) . . ?
C41 O2 Cd1 115.3(2) . 2_665 ?
Cd1 O2 Cd1 104.98(9) . 2_665 ?
C48 O4 Cd2 105.7(2) . . ?
C49 O6 H6 109.4 . . ?
Cd2 O7 H7A 107.7 . . ?
Cd2 O7 H7B 114.5 . . ?
H7A O7 H7B 107.3 . . ?
H8A O8 H8B 107.4 . . ?
H9A O9 H9B 107.5 . . ?
H10A O10 H10B 105.9 . . ?
H11A O11 H11B 107.3 . . ?
C1 N1 C4 118.4(3) . . ?
C1 N1 Cd1 125.1(3) . . ?
C4 N1 Cd1 116.3(2) . . ?
C2 N2 C3 117.3(4) . . ?
C9 N3 C5 119.6(3) . . ?
C9 N3 Cd1 120.5(2) . . ?
C5 N3 Cd1 120.0(2) . . ?
C13 N4 C10 117.8(3) . . ?
C13 N4 Cd1 124.4(3) . . ?
C10 N4 Cd1 117.3(2) . . ?
C11 N5 C12 115.8(4) . . ?
C20 N6 N7 104.3(4) . . ?
C20 N6 H6B 127.9 . . ?
N7 N6 H6B 127.9 . . ?
N8 N7 N6 109.8(3) . . ?
N7 N8 N9 108.9(3) . . ?
C20 N9 N8 104.7(3) . . ?
C20 N9 Cd1 130.4(3) . 2_675 ?
N8 N9 Cd1 118.4(3) . 2_675 ?
C21 N10 C24 118.2(3) . . ?
C21 N10 Cd2 123.8(2) . . ?
C24 N10 Cd2 117.9(2) . . ?
C22 N11 C23 116.2(4) . . ?
C25 N12 C29 119.5(3) . . ?
C25 N12 Cd2 120.4(2) . . ?
C29 N12 Cd2 120.1(2) . . ?
C30 N13 C33 117.5(3) . . ?
C30 N13 Cd2 118.9(2) . . ?
C33 N13 Cd2 122.6(3) . . ?
C32 N14 C31 116.4(4) . . ?
C40 N15 N16 104.7(3) . . ?
C40 N15 Cd2 127.4(3) . 2_746 ?
N16 N15 Cd2 113.9(3) . 2_746 ?
N17 N16 N15 108.7(3) . . ?
N16 N17 N18 110.6(4) . . ?
C40 N18 N17 104.1(4) . . ?
N1 C1 C2 121.5(4) . . ?
N1 C1 H1 119.3 . . ?
C2 C1 H1 119.3 . . ?
N2 C2 C1 121.2(4) . . ?
N2 C2 H2 119.4 . . ?
C1 C2 H2 119.4 . . ?
N2 C3 C4 122.9(4) . . ?
N2 C3 H3 118.6 . . ?
C4 C3 H3 118.6 . . ?
N1 C4 C3 118.8(4) . . ?
N1 C4 C5 117.5(3) . . ?
C3 C4 C5 123.6(4) . . ?
N3 C5 C6 121.4(3) . . ?
N3 C5 C4 116.5(3) . . ?
C6 C5 C4 122.1(3) . . ?
C7 C6 C5 120.1(3) . . ?
C7 C6 H6A 120.0 . . ?
C5 C6 H6A 120.0 . . ?
C6 C7 C8 117.8(3) . . ?
C6 C7 C14 120.8(3) . . ?
C8 C7 C14 121.4(3) . . ?
C7 C8 C9 119.6(3) . . ?
C7 C8 H8 120.2 . . ?
C9 C8 H8 120.2 . . ?
N3 C9 C8 121.6(3) . . ?
N3 C9 C10 115.7(3) . . ?
C8 C9 C10 122.7(3) . . ?
N4 C10 C11 119.2(4) . . ?
N4 C10 C9 116.9(3) . . ?
C11 C10 C9 123.9(3) . . ?
N5 C11 C10 123.6(4) . . ?
N5 C11 H11 118.2 . . ?
C10 C11 H11 118.2 . . ?
N5 C12 C13 121.9(4) . . ?
N5 C12 H12 119.1 . . ?
C13 C12 H12 119.1 . . ?
N4 C13 C12 121.7(4) . . ?
N4 C13 H13 119.1 . . ?
C12 C13 H13 119.1 . . ?
C15 C14 C19 118.0(3) . . ?
C15 C14 C7 121.9(4) . . ?
C19 C14 C7 120.1(3) . . ?
C14 C15 C16 121.3(4) . . ?
C14 C15 H15 119.3 . . ?
C16 C15 H15 119.3 . . ?
C15 C16 C17 120.1(4) . . ?
C15 C16 H16 119.9 . . ?
C17 C16 H16 119.9 . . ?
C18 C17 C16 118.7(4) . . ?
C18 C17 C20 119.6(4) . . ?
C16 C17 C20 121.6(4) . . ?
C17 C18 C19 121.0(4) . . ?
C17 C18 H18 119.5 . . ?
C19 C18 H18 119.5 . . ?
C18 C19 C14 120.6(4) . . ?
C18 C19 H19 119.7 . . ?
C14 C19 H19 119.7 . . ?
N9 C20 N6 112.3(3) . . ?
N9 C20 C17 123.0(4) . . ?
N6 C20 C17 124.7(4) . . ?
N10 C21 C22 121.2(4) . . ?
N10 C21 H21 119.4 . . ?
C22 C21 H21 119.4 . . ?
N11 C22 C21 122.2(4) . . ?
N11 C22 H22 118.9 . . ?
C21 C22 H22 118.9 . . ?
N11 C23 C24 122.5(4) . . ?
N11 C23 H23 118.8 . . ?
C24 C23 H23 118.8 . . ?
N10 C24 C23 119.8(3) . . ?
N10 C24 C25 117.0(3) . . ?
C23 C24 C25 123.3(3) . . ?
N12 C25 C26 122.0(3) . . ?
N12 C25 C24 115.8(3) . . ?
C26 C25 C24 122.2(3) . . ?
C25 C26 C27 119.9(3) . . ?
C25 C26 H26 120.0 . . ?
C27 C26 H26 120.0 . . ?
C28 C27 C26 117.1(3) . . ?
C28 C27 C34 123.5(3) . . ?
C26 C27 C34 119.4(3) . . ?
C27 C28 C29 120.1(3) . . ?
C27 C28 H28 119.9 . . ?
C29 C28 H28 119.9 . . ?
N12 C29 C28 121.3(3) . . ?
N12 C29 C30 115.0(3) . . ?
C28 C29 C30 123.7(3) . . ?
N13 C30 C31 119.7(3) . . ?
N13 C30 C29 116.4(3) . . ?
C31 C30 C29 123.9(3) . . ?
N14 C31 C30 122.6(4) . . ?
N14 C31 H31 118.7 . . ?
C30 C31 H31 118.7 . . ?
N14 C32 C33 122.1(4) . . ?
N14 C32 H32 119.0 . . ?
C33 C32 H32 119.0 . . ?
N13 C33 C32 121.6(4) . . ?
N13 C33 H33 119.2 . . ?
C32 C33 H33 119.2 . . ?
C35 C34 C39 117.7(3) . . ?
C35 C34 C27 122.7(3) . . ?
C39 C34 C27 119.5(4) . . ?
C34 C35 C36 121.1(4) . . ?
C34 C35 H35 119.4 . . ?
C36 C35 H35 119.4 . . ?
C35 C36 C37 120.8(4) . . ?
C35 C36 H36 119.6 . . ?
C37 C36 H36 119.6 . . ?
C38 C37 C36 118.2(3) . . ?
C38 C37 C40 119.2(4) . . ?
C36 C37 C40 122.6(4) . . ?
C37 C38 C39 121.2(4) . . ?
C37 C38 H38 119.4 . . ?
C39 C38 H38 119.4 . . ?
C38 C39 C34 120.8(4) . . ?
C38 C39 H39 119.6 . . ?
C34 C39 H39 119.6 . . ?
N18 C40 N15 111.9(3) . . ?
N18 C40 C37 122.7(4) . . ?
N15 C40 C37 125.4(4) . . ?
O1 C41 O2 122.9(3) . . ?
O1 C41 C42 118.9(3) . . ?
O2 C41 C42 118.3(3) . . ?
C47 C42 C43 120.5(3) . . ?
C47 C42 C41 119.6(3) . . ?
C43 C42 C41 119.9(3) . . ?
C42 C43 C44 120.0(3) . . ?
C42 C43 H43 120.0 . . ?
C44 C43 H43 120.0 . . ?
C45 C44 C43 119.5(3) . . ?
C45 C44 C48 119.3(3) . . ?
C43 C44 C48 121.1(3) . . ?
C44 C45 C46 120.5(3) . . ?
C44 C45 H45 119.8 . . ?
C46 C45 H45 119.8 . . ?
C47 C46 C45 119.3(3) . . ?
C47 C46 C49 121.6(3) . . ?
C45 C46 C49 119.1(3) . . ?
C42 C47 C46 120.3(3) . . ?
C42 C47 H47 119.8 . . ?
C46 C47 H47 119.8 . . ?
O3 C48 O4 124.5(3) . . ?
O3 C48 C44 120.8(3) . . ?
O4 C48 C44 114.7(3) . . ?
O5 C49 O6 123.2(3) . . ?
O5 C49 C46 123.6(3) . . ?
O6 C49 C46 113.1(3) . . ?

loop_
_geom_bond_atom_site_label_1
_geom_bond_atom_site_label_2
_geom_bond_distance
_geom_bond_site_symmetry_2
_geom_bond_publ_flag
Cd1 N3 2.316(3) . ?
Cd1 N9 2.336(4) 2_675 ?
Cd1 O1 2.349(3) . ?
Cd1 N4 2.380(3) . ?
Cd1 N1 2.410(3) . ?
Cd1 O2 2.414(3) . ?
Cd1 O2 2.593(3) 2_665 ?
Cd2 O4 2.183(3) . ?
Cd2 N12 2.352(3) . ?
Cd2 N13 2.360(3) . ?
Cd2 N15 2.362(4) 2_746 ?
Cd2 N10 2.391(3) . ?
Cd2 O7 2.432(3) . ?
O1 C41 1.251(5) . ?
O2 C41 1.260(4) . ?
O2 Cd1 2.593(3) 2_665 ?
O3 C48 1.237(5) . ?
O4 C48 1.258(4) . ?
O5 C49 1.210(5) . ?
O6 C49 1.317(4) . ?
O6 H6 0.8190 . ?
O7 H7A 0.8485 . ?
O7 H7B 0.8480 . ?
O8 H8A 0.8476 . ?
O8 H8B 0.8490 . ?
O9 H9A 0.8486 . ?
O9 H9B 0.8477 . ?
O10 H10A 0.8487 . ?
O10 H10B 1.0180 . ?
O11 H11A 0.8488 . ?
O11 H11B 0.8502 . ?
N1 C1 1.317(5) . ?
N1 C4 1.334(5) . ?
N2 C2 1.308(7) . ?
N2 C3 1.321(7) . ?
N3 C9 1.337(4) . ?
N3 C5 1.340(4) . ?
N4 C13 1.330(5) . ?
N4 C10 1.341(5) . ?
N5 C11 1.327(6) . ?
N5 C12 1.334(6) . ?
N6 C20 1.328(5) . ?
N6 N7 1.345(5) . ?
N6 H6B 0.8600 . ?
N7 N8 1.306(6) . ?
N8 N9 1.351(4) . ?
N9 C20 1.321(5) . ?
N9 Cd1 2.336(4) 2_675 ?
N10 C21 1.325(5) . ?
N10 C24 1.336(4) . ?
N11 C22 1.325(5) . ?
N11 C23 1.339(5) . ?
N12 C25 1.328(4) . ?
N12 C29 1.345(5) . ?
N13 C30 1.340(5) . ?
N13 C33 1.344(5) . ?
N14 C32 1.326(6) . ?
N14 C31 1.338(5) . ?
N15 C40 1.337(5) . ?
N15 N16 1.348(5) . ?
N15 Cd2 2.362(4) 2_746 ?
N16 N17 1.293(6) . ?
N17 N18 1.352(5) . ?
N18 C40 1.319(6) . ?
C1 C2 1.368(7) . ?
C1 H1 0.9300 . ?
C2 H2 0.9300 . ?
C3 C4 1.372(6) . ?
C3 H3 0.9300 . ?
C4 C5 1.476(5) . ?
C5 C6 1.387(5) . ?
C6 C7 1.385(5) . ?
C6 H6A 0.9300 . ?
C7 C8 1.390(5) . ?
C7 C14 1.494(5) . ?
C8 C9 1.390(5) . ?
C8 H8 0.9300 . ?
C9 C10 1.485(5) . ?
C10 C11 1.390(5) . ?
C11 H11 0.9300 . ?
C12 C13 1.375(6) . ?
C12 H12 0.9300 . ?
C13 H13 0.9300 . ?
C14 C15 1.382(6) . ?
C14 C19 1.390(6) . ?
C15 C16 1.382(6) . ?
C15 H15 0.9300 . ?
C16 C17 1.388(6) . ?
C16 H16 0.9300 . ?
C17 C18 1.376(6) . ?
C17 C20 1.478(5) . ?
C18 C19 1.380(5) . ?
C18 H18 0.9300 . ?
C19 H19 0.9300 . ?
C21 C22 1.374(6) . ?
C21 H21 0.9300 . ?
C22 H22 0.9300 . ?
C23 C24 1.383(5) . ?
C23 H23 0.9300 . ?
C24 C25 1.490(5) . ?
C25 C26 1.386(5) . ?
C26 C27 1.397(5) . ?
C26 H26 0.9300 . ?
C27 C28 1.391(5) . ?
C27 C34 1.490(5) . ?
C28 C29 1.391(5) . ?
C28 H28 0.9300 . ?
C29 C30 1.488(5) . ?
C30 C31 1.390(5) . ?
C31 H31 0.9300 . ?
C32 C33 1.369(6) . ?
C32 H32 0.9300 . ?
C33 H33 0.9300 . ?
C34 C35 1.381(5) . ?
C34 C39 1.399(6) . ?
C35 C36 1.384(5) . ?
C35 H35 0.9300 . ?
C36 C37 1.392(6) . ?
C36 H36 0.9300 . ?
C37 C38 1.375(6) . ?
C37 C40 1.472(5) . ?
C38 C39 1.381(6) . ?
C38 H38 0.9300 . ?
C39 H39 0.9300 . ?
C41 C42 1.499(4) . ?
C42 C47 1.380(5) . ?
C42 C43 1.384(5) . ?
C43 C44 1.392(5) . ?
C43 H43 0.9300 . ?
C44 C45 1.389(5) . ?
C44 C48 1.503(4) . ?
C45 C46 1.398(5) . ?
C45 H45 0.9300 . ?
C46 C47 1.386(5) . ?
C46 C49 1.486(5) . ?
C47 H47 0.9300 . ?

loop_
_geom_torsion_atom_site_label_1
_geom_torsion_atom_site_label_2
_geom_torsion_atom_site_label_3
_geom_torsion_atom_site_label_4
_geom_torsion
_geom_torsion_site_symmetry_1
_geom_torsion_site_symmetry_2
_geom_torsion_site_symmetry_3
_geom_torsion_site_symmetry_4
_geom_torsion_publ_flag
C20 N6 N7 N8 1.4(5) . . . . ?
N6 N7 N8 N9 -1.2(5) . . . . ?
N7 N8 N9 C20 0.5(5) . . . . ?
N7 N8 N9 Cd1 155.2(3) . . . 2_675 ?
C40 N15 N16 N17 0.0(6) . . . . ?
Cd2 N15 N16 N17 -143.5(4) 2_746 . . . ?
N15 N16 N17 N18 0.2(7) . . . . ?
N16 N17 N18 C40 -0.3(7) . . . . ?
C4 N1 C1 C2 -0.4(7) . . . . ?
Cd1 N1 C1 C2 174.0(4) . . . . ?
C3 N2 C2 C1 0.3(12) . . . . ?
N1 C1 C2 N2 0.6(10) . . . . ?
C2 N2 C3 C4 -1.5(13) . . . . ?
C1 N1 C4 C3 -0.7(7) . . . . ?
Cd1 N1 C4 C3 -175.6(5) . . . . ?
C1 N1 C4 C5 179.9(4) . . . . ?
Cd1 N1 C4 C5 5.0(5) . . . . ?
N2 C3 C4 N1 1.7(11) . . . . ?
N2 C3 C4 C5 -178.9(7) . . . . ?
C9 N3 C5 C6 1.3(5) . . . . ?
Cd1 N3 C5 C6 -177.1(3) . . . . ?
C9 N3 C5 C4 179.4(3) . . . . ?
Cd1 N3 C5 C4 1.1(4) . . . . ?
N1 C4 C5 N3 -4.1(5) . . . . ?
C3 C4 C5 N3 176.4(5) . . . . ?
N1 C4 C5 C6 174.0(4) . . . . ?
C3 C4 C5 C6 -5.4(7) . . . . ?
N3 C5 C6 C7 -2.7(6) . . . . ?
C4 C5 C6 C7 179.3(3) . . . . ?
C5 C6 C7 C8 1.2(5) . . . . ?
C5 C6 C7 C14 -178.9(3) . . . . ?
C6 C7 C8 C9 1.6(5) . . . . ?
C14 C7 C8 C9 -178.3(3) . . . . ?
C5 N3 C9 C8 1.6(5) . . . . ?
Cd1 N3 C9 C8 180.0(3) . . . . ?
C5 N3 C9 C10 -176.5(3) . . . . ?
Cd1 N3 C9 C10 1.8(4) . . . . ?
C7 C8 C9 N3 -3.1(6) . . . . ?
C7 C8 C9 C10 174.9(3) . . . . ?
C13 N4 C10 C11 0.3(6) . . . . ?
Cd1 N4 C10 C11 -171.2(3) . . . . ?
C13 N4 C10 C9 178.5(4) . . . . ?
Cd1 N4 C10 C9 7.1(4) . . . . ?
N3 C9 C10 N4 -6.0(5) . . . . ?
C8 C9 C10 N4 175.9(4) . . . . ?
N3 C9 C10 C11 172.2(4) . . . . ?
C8 C9 C10 C11 -5.9(6) . . . . ?
C12 N5 C11 C10 -1.4(7) . . . . ?
N4 C10 C11 N5 0.2(7) . . . . ?
C9 C10 C11 N5 -177.9(4) . . . . ?
C11 N5 C12 C13 2.1(7) . . . . ?
C10 N4 C13 C12 0.4(7) . . . . ?
Cd1 N4 C13 C12 171.2(3) . . . . ?
N5 C12 C13 N4 -1.7(8) . . . . ?
C6 C7 C14 C15 -172.5(4) . . . . ?
C8 C7 C14 C15 7.4(6) . . . . ?
C6 C7 C14 C19 8.1(6) . . . . ?
C8 C7 C14 C19 -172.0(4) . . . . ?
C19 C14 C15 C16 4.2(7) . . . . ?
C7 C14 C15 C16 -175.1(5) . . . . ?
C14 C15 C16 C17 -1.3(8) . . . . ?
C15 C16 C17 C18 -1.8(7) . . . . ?
C15 C16 C17 C20 174.9(5) . . . . ?
C16 C17 C18 C19 1.9(7) . . . . ?
C20 C17 C18 C19 -174.9(4) . . . . ?
C17 C18 C19 C14 1.1(6) . . . . ?
C15 C14 C19 C18 -4.1(6) . . . . ?
C7 C14 C19 C18 175.3(4) . . . . ?
N8 N9 C20 N6 0.4(5) . . . . ?
Cd1 N9 C20 N6 -150.0(3) 2_675 . . . ?
N8 N9 C20 C17 -178.5(4) . . . . ?
Cd1 N9 C20 C17 31.1(6) 2_675 . . . ?
N7 N6 C20 N9 -1.1(5) . . . . ?
N7 N6 C20 C17 177.8(4) . . . . ?
C18 C17 C20 N9 43.7(6) . . . . ?
C16 C17 C20 N9 -132.9(5) . . . . ?
C18 C17 C20 N6 -135.0(5) . . . . ?
C16 C17 C20 N6 48.3(7) . . . . ?
C24 N10 C21 C22 -1.5(6) . . . . ?
Cd2 N10 C21 C22 174.7(3) . . . . ?
C23 N11 C22 C21 0.6(7) . . . . ?
N10 C21 C22 N11 -0.3(7) . . . . ?
C22 N11 C23 C24 0.7(7) . . . . ?
C21 N10 C24 C23 2.8(6) . . . . ?
Cd2 N10 C24 C23 -173.7(3) . . . . ?
C21 N10 C24 C25 -176.9(3) . . . . ?
Cd2 N10 C24 C25 6.6(4) . . . . ?
N11 C23 C24 N10 -2.5(7) . . . . ?
N11 C23 C24 C25 177.2(4) . . . . ?
C29 N12 C25 C26 -1.3(6) . . . . ?
Cd2 N12 C25 C26 179.1(3) . . . . ?
C29 N12 C25 C24 178.8(3) . . . . ?
Cd2 N12 C25 C24 -0.8(4) . . . . ?
N10 C24 C25 N12 -3.9(5) . . . . ?
C23 C24 C25 N12 176.4(4) . . . . ?
N10 C24 C25 C26 176.2(3) . . . . ?
C23 C24 C25 C26 -3.5(6) . . . . ?
N12 C25 C26 C27 1.5(6) . . . . ?
C24 C25 C26 C27 -178.6(3) . . . . ?
C25 C26 C27 C28 -0.5(6) . . . . ?
C25 C26 C27 C34 -179.2(3) . . . . ?
C26 C27 C28 C29 -0.7(6) . . . . ?
C34 C27 C28 C29 178.0(4) . . . . ?
C25 N12 C29 C28 0.0(6) . . . . ?
Cd2 N12 C29 C28 179.6(3) . . . . ?
C25 N12 C29 C30 -179.7(3) . . . . ?
Cd2 N12 C29 C30 -0.1(4) . . . . ?
C27 C28 C29 N12 1.0(6) . . . . ?
C27 C28 C29 C30 -179.3(4) . . . . ?
C33 N13 C30 C31 1.1(6) . . . . ?
Cd2 N13 C30 C31 -167.5(3) . . . . ?
C33 N13 C30 C29 179.9(4) . . . . ?
Cd2 N13 C30 C29 11.3(5) . . . . ?
N12 C29 C30 N13 -7.3(5) . . . . ?
C28 C29 C30 N13 173.0(4) . . . . ?
N12 C29 C30 C31 171.5(4) . . . . ?
C28 C29 C30 C31 -8.3(7) . . . . ?
C32 N14 C31 C30 -1.9(7) . . . . ?
N13 C30 C31 N14 0.5(7) . . . . ?
C29 C30 C31 N14 -178.2(4) . . . . ?
C31 N14 C32 C33 1.8(8) . . . . ?
C30 N13 C33 C32 -1.3(7) . . . . ?
Cd2 N13 C33 C32 166.9(4) . . . . ?
N14 C32 C33 N13 -0.2(8) . . . . ?
C28 C27 C34 C35 -15.7(7) . . . . ?
C26 C27 C34 C35 163.0(4) . . . . ?
C28 C27 C34 C39 166.0(5) . . . . ?
C26 C27 C34 C39 -15.3(6) . . . . ?
C39 C34 C35 C36 4.4(7) . . . . ?
C27 C34 C35 C36 -174.0(4) . . . . ?
C34 C35 C36 C37 -0.2(6) . . . . ?
C35 C36 C37 C38 -3.8(7) . . . . ?
C35 C36 C37 C40 179.5(4) . . . . ?
C36 C37 C38 C39 3.5(8) . . . . ?
C40 C37 C38 C39 -179.6(5) . . . . ?
C37 C38 C39 C34 0.7(9) . . . . ?
C35 C34 C39 C38 -4.7(8) . . . . ?
C27 C34 C39 C38 173.7(5) . . . . ?
N17 N18 C40 N15 0.3(6) . . . . ?
N17 N18 C40 C37 -180.0(5) . . . . ?
N16 N15 C40 N18 -0.2(6) . . . . ?
Cd2 N15 C40 N18 136.6(4) 2_746 . . . ?
N16 N15 C40 C37 -179.9(4) . . . . ?
Cd2 N15 C40 C37 -43.1(6) 2_746 . . . ?
C38 C37 C40 N18 -35.5(7) . . . . ?
C36 C37 C40 N18 141.2(5) . . . . ?
C38 C37 C40 N15 144.3(5) . . . . ?
C36 C37 C40 N15 -39.0(7) . . . . ?
Cd1 O1 C41 O2 18.5(4) . . . . ?
Cd1 O1 C41 C42 -161.3(3) . . . . ?
Cd1 O2 C41 O1 -18.0(4) . . . . ?
Cd1 O2 C41 O1 87.6(4) 2_665 . . . ?
Cd1 O2 C41 C42 161.8(3) . . . . ?
Cd1 O2 C41 C42 -92.6(3) 2_665 . . . ?
O1 C41 C42 C47 161.8(3) . . . . ?
O2 C41 C42 C47 -18.0(5) . . . . ?
O1 C41 C42 C43 -19.4(5) . . . . ?
O2 C41 C42 C43 160.7(3) . . . . ?
C47 C42 C43 C44 2.4(5) . . . . ?
C41 C42 C43 C44 -176.3(3) . . . . ?
C42 C43 C44 C45 -1.9(5) . . . . ?
C42 C43 C44 C48 173.5(3) . . . . ?
C43 C44 C45 C46 0.0(5) . . . . ?
C48 C44 C45 C46 -175.4(3) . . . . ?
C44 C45 C46 C47 1.3(5) . . . . ?
C44 C45 C46 C49 177.6(3) . . . . ?
C43 C42 C47 C46 -1.0(5) . . . . ?
C41 C42 C47 C46 177.7(3) . . . . ?
C45 C46 C47 C42 -0.8(5) . . . . ?
C49 C46 C47 C42 -177.1(3) . . . . ?
Cd2 O4 C48 O3 -4.9(5) . . . . ?
Cd2 O4 C48 C44 174.0(2) . . . . ?
C45 C44 C48 O3 -170.5(4) . . . . ?
C43 C44 C48 O3 14.1(6) . . . . ?
C45 C44 C48 O4 10.5(5) . . . . ?
C43 C44 C48 O4 -164.9(3) . . . . ?
C47 C46 C49 O5 -176.8(4) . . . . ?
C45 C46 C49 O5 6.9(6) . . . . ?
C47 C46 C49 O6 4.3(5) . . . . ?
C45 C46 C49 O6 -172.0(3) . . . . ?
